data_1572959
loop_
_publ_author_name
'Jundullah Hanafi, Muchammad Izzuddin'
'Bastonero, Lorenzo'
'Murshed, Mohammad Mangir'
'Robben, Lars'
'Dononelli, Wilke'
'Kirsch, Andrea'
'Marzari, Nicola'
'Gesing, Thorsten M.'

_publ_section_title
;
 Synthesis, structural and spectroscopic characterization of defect-rich
 forsterite as a representative phase of Martian regolith.
;
_journal_issue 6
_journal_name_full IUCrJ
_journal_paper_doi 10.1107/S2052252524009722
_journal_volume 11
_journal_year 2024
_chemical_compound_source computation
_chemical_formula_analytical Mg8Si4O16
_chemical_formula_structural Mg8Si4O16
_chemical_formula_sum 'Mg8 O16 Si4'
_chemical_formula_weight 562.764
_chemical_melting_point ?
_chemical_name_common 'magnesium silicate'
_chemical_name_mineral forsterite
_chemical_name_systematic 'magnesium silicate'
_space_group_IT_number 1
_space_group_name_Hall 'P 1'
_space_group_name_H-M_alt 'P 1'
_symmetry_cell_setting triclinic
_symmetry_Int_Tables_number 1
_symmetry_space_group_name_Hall 'P 1'
_symmetry_space_group_name_H-M 'P 1'
_audit_creation_method manually
_cell_angle_alpha 90.000
_cell_angle_beta 90.000
_cell_angle_gamma 90.000
_cell_formula_units_Z 1
_cell_length_a 4.72942
_cell_length_b 10.1528
_cell_length_c 5.94525
_cell_volume 285.472
_computing_molecular_graphics 'Diamond version 4.6.8 (Crystal Impact, Germany)'
_cod_data_source_file lt5071.cif
_cod_data_source_block Mg2SiO4_CFO_USI_2121821137_Frenkel_Mg1
_cod_depositor_comments
;
The following automatic conversions were performed:

data item '_chemical_melting_point' value 'not measured' was changed
to '?' -- the value is undefined or not given.

Automatic conversion script
Id: cif_fix_values 8170 2020-07-09 18:12:32Z antanas 
;
_cod_database_code 1572959

loop_
_space_group_symop_operation_xyz
'x, y, z '

loop_
_atom_site_label
_atom_site_type_symbol
_atom_site_symmetry_multiplicity
_atom_site_fract_x
_atom_site_fract_y
_atom_site_fract_z
_atom_site_occupancy
_atom_site_B_iso_or_equiv
Mg1 Mg 1 0.9736 0.0074 0.0048 1 0.00317
Mg2 Mg 1 0.4948 0.5077 0.0023 1 0.00317
Mg3 Mg 1 0.4998 0.5063 0.4794 1 0.00317
Mg4 Mg 1 0.9812 0.2870 0.2722 1 0.01008
Mg5 Mg 1 0.0001 0.7247 0.7099 1 0.01008
Mg6 Mg 1 0.4840 0.2167 0.7486 1 0.01008
Mg7 Mg 1 0.5005 0.7802 0.2616 1 0.01008
Si1 Si 1 0.3920 0.1005 0.2616 1 0.00674
Si2 Si 1 0.5701 0.9088 0.7440 1 0.00674
Si3 Si 1 0.9407 0.4046 0.7268 1 0.00674
Si4 Si 1 0.0588 0.5989 0.2153 1 0.00674
O1 O 1 0.6886 0.0677 0.2280 1 0.05374
O2 O 1 0.2875 0.9169 0.7957 1 0.05374
O3 O 1 0.2586 0.4260 0.7642 1 0.05374
O4 O 1 0.6489 0.6069 0.2459 1 0.05374
O5 O 1 0.1860 0.4402 0.2460 1 0.00892
O6 O 1 0.7778 0.5524 0.7205 1 0.00892
O7 O 1 0.7694 0.0576 0.7097 1 0.00892
O8 O 1 0.2584 0.9321 0.2280 1 0.00892
O9 O 1 0.2688 0.1810 0.0108 1 0.00750
O10 O 1 0.6899 0.8259 0.9291 1 0.00750
O11 O 1 0.7392 0.3400 0.9943 1 0.00750
O12 O 1 0.1781 0.6548 0.9925 1 0.00750
O13 O 1 0.6810 0.8250 0.4849 1 0.00750
O14 O 1 0.3136 0.1833 0.4363 1 0.00750
O15 O 1 0.2143 0.6672 0.4531 1 0.00750
O16 O 1 0.7388 0.3363 0.5494 1 0.00750
Mg8 Mg 1 0.0894 0.4563 0.4747 1 0.00317
